data_1543248
loop_
_publ_author_name
'Gerlach, Daniela'
'Brendler, Erica'
'Wagler, J\"org'

_publ_section_title
;
 Hexacoordinate Silicon Compounds with a Dianionic Tetradentate
 (N,N&#x2032;,N&#x2032;,N)-Chelating Ligand
;
_journal_issue 2
_journal_name_full Inorganics
_journal_page_first 8
_journal_paper_doi 10.3390/inorganics4020008
_journal_volume 4
_journal_year 2016
_chemical_formula_moiety 'C28 H22 N4 Si, C4 H8 O'
_chemical_formula_sum 'C32 H30 N4 O Si'
_chemical_formula_weight 514.69
_chemical_name_systematic
; 
 ? 
;
_space_group_IT_number 2
_symmetry_cell_setting triclinic
_symmetry_space_group_name_Hall '-P 1'
_symmetry_space_group_name_H-M 'P -1'
_atom_sites_solution_hydrogens geom
_atom_sites_solution_primary direct
_atom_sites_solution_secondary difmap
_audit_creation_method SHELXL-97
_cell_angle_alpha 82.4910(10)
_cell_angle_beta 83.1620(10)
_cell_angle_gamma 88.3530(10)
_cell_formula_units_Z 4
_cell_length_a 9.7135(3)
_cell_length_b 14.9827(4)
_cell_length_c 18.4932(4)
_cell_measurement_reflns_used 9998
_cell_measurement_temperature 150(2)
_cell_measurement_theta_max 27.12
_cell_measurement_theta_min 2.27
_cell_volume 2649.10(12)
_computing_cell_refinement 'Bruker SMART'
_computing_data_collection 'Bruker SMART'
_computing_data_reduction 'Bruker SAINT'
_computing_molecular_graphics 'Ortep32 (Farugia)'
_computing_publication_material 'Shelx-97/ciftab(Sheldrick, 1997)'
_computing_structure_refinement 'SHELXL-97 (Sheldrick, 1997)'
_computing_structure_solution 'SHELXS-97 (Sheldrick, 1990)'
_diffrn_ambient_temperature 150(2)
_diffrn_measured_fraction_theta_full 0.986
_diffrn_measured_fraction_theta_max 0.986
_diffrn_measurement_device_type 'CCD area detector'
_diffrn_measurement_method 'phi and omega scans'
_diffrn_radiation_monochromator graphite
_diffrn_radiation_source 'fine-focus sealed tube'
_diffrn_radiation_type MoK\a
_diffrn_radiation_wavelength 0.71073
_diffrn_reflns_av_R_equivalents 0.0384
_diffrn_reflns_av_sigmaI/netI 0.0463
_diffrn_reflns_limit_h_max 12
_diffrn_reflns_limit_h_min -12
_diffrn_reflns_limit_k_max 19
_diffrn_reflns_limit_k_min -19
_diffrn_reflns_limit_l_max 20
_diffrn_reflns_limit_l_min -23
_diffrn_reflns_number 45819
_diffrn_reflns_theta_full 27.00
_diffrn_reflns_theta_max 27.00
_diffrn_reflns_theta_min 1.37
_exptl_absorpt_coefficient_mu 0.122
_exptl_absorpt_correction_T_max 0.9879
_exptl_absorpt_correction_T_min 0.9260
_exptl_absorpt_correction_type multi-scan
_exptl_absorpt_process_details SADABS
_exptl_crystal_colour orange
_exptl_crystal_density_diffrn 1.290
_exptl_crystal_density_method 'not measured'
_exptl_crystal_description column
_exptl_crystal_F_000 1088
_exptl_crystal_size_max 0.40
_exptl_crystal_size_mid 0.13
_exptl_crystal_size_min 0.10
_refine_diff_density_max 0.564
_refine_diff_density_min -0.410
_refine_diff_density_rms 0.050
_refine_ls_extinction_method none
_refine_ls_goodness_of_fit_ref 1.060
_refine_ls_hydrogen_treatment constr
_refine_ls_matrix_type full
_refine_ls_number_parameters 685
_refine_ls_number_reflns 11420
_refine_ls_number_restraints 0
_refine_ls_restrained_S_all 1.060
_refine_ls_R_factor_all 0.0790
_refine_ls_R_factor_gt 0.0463
_refine_ls_shift/su_max 0.001
_refine_ls_shift/su_mean 0.000
_refine_ls_structure_factor_coef Fsqd
_refine_ls_weighting_details 'calc w=1/[\s^2^(Fo^2^)+(0.0567P)^2^+0.6433P] where P=(Fo^2^+2Fc^2^)/3'
_refine_ls_weighting_scheme calc
_refine_ls_wR_factor_gt 0.1140
_refine_ls_wR_factor_ref 0.1241
_reflns_number_gt 7932
_reflns_number_total 11420
_reflns_threshold_expression >2sigma(I)
_cod_data_source_file DG15601.cif
_cod_data_source_block dg15601
_cod_original_sg_symbol_Hall -P1
_cod_original_sg_symbol_H-M P-1
_cod_database_code 1543248

loop_
_symmetry_equiv_pos_as_xyz
'x, y, z'
'-x, -y, -z'

loop_
_atom_site_label
_atom_site_type_symbol
_atom_site_fract_x
_atom_site_fract_y
_atom_site_fract_z
_atom_site_U_iso_or_equiv
_atom_site_adp_type
_atom_site_occupancy
_atom_site_symmetry_multiplicity
_atom_site_calc_flag
_atom_site_refinement_flags
_atom_site_disorder_assembly
_atom_site_disorder_group
Si1 Si 0.31327(5) 0.04853(3) 0.16855(2) 0.01886(12) Uani 1 1 d . A 4
N1 N 0.22914(15) -0.04327(10) 0.12859(8) 0.0242(3) Uani 1 1 d . A 4
N2 N 0.37318(15) 0.09076(9) 0.06830(7) 0.0200(3) Uani 1 1 d . A 4
N3 N 0.40009(14) 0.15603(9) 0.18394(7) 0.0176(3) Uani 1 1 d . A 4
N4 N 0.28351(15) 0.02913(10) 0.27222(8) 0.0228(3) Uani 1 1 d . A 4
C1 C 0.1425(2) -0.11265(13) 0.14847(12) 0.0338(5) Uani 1 1 d . A 4
H1 H 0.1097 -0.1354 0.1977 0.041 Uiso 1 1 calc R A 4
C2 C 0.1076(2) -0.14653(14) 0.08620(13) 0.0421(6) Uani 1 1 d . A 4
H2 H 0.0485 -0.1958 0.0858 0.051 Uiso 1 1 calc R A 4
C3 C 0.1748(2) -0.09514(14) 0.02534(12) 0.0378(5) Uani 1 1 d . A 4
H3 H 0.1706 -0.1020 -0.0247 0.045 Uiso 1 1 calc R A 4
C4 C 0.25013(19) -0.03114(12) 0.05219(10) 0.0267(4) Uani 1 1 d . A 4
C5 C 0.33219(19) 0.04272(12) 0.02071(9) 0.0246(4) Uani 1 1 d . A 4
H5 H 0.3560 0.0567 -0.0308 0.030 Uiso 1 1 calc R A 4
C6 C 0.45081(18) 0.16989(11) 0.05572(9) 0.0205(4) Uani 1 1 d . A 4
C7 C 0.5152(2) 0.21019(12) -0.01122(10) 0.0277(4) Uani 1 1 d . A 4
H7 H 0.5085 0.1846 -0.0550 0.033 Uiso 1 1 calc R A 4
C8 C 0.5893(2) 0.28804(13) -0.01329(10) 0.0313(5) Uani 1 1 d . A 4
H8 H 0.6343 0.3156 -0.0588 0.038 Uiso 1 1 calc R A 4
C9 C 0.5989(2) 0.32676(13) 0.05027(10) 0.0298(4) Uani 1 1 d . A 4
H9 H 0.6498 0.3805 0.0477 0.036 Uiso 1 1 calc R A 4
C10 C 0.53466(18) 0.28734(11) 0.11727(10) 0.0230(4) Uani 1 1 d . A 4
H10 H 0.5401 0.3143 0.1606 0.028 Uiso 1 1 calc R A 4
C11 C 0.46229(17) 0.20810(11) 0.12053(9) 0.0187(4) Uani 1 1 d . A 4
C12 C 0.2304(2) -0.03048(13) 0.32842(10) 0.0314(5) Uani 1 1 d . A 4
H12 H 0.1949 -0.0875 0.3235 0.038 Uiso 1 1 calc R A 4
C13 C 0.2344(2) 0.00283(15) 0.39488(10) 0.0385(5) Uani 1 1 d . A 4
H13 H 0.2025 -0.0268 0.4423 0.046 Uiso 1 1 calc R A 4
C14 C 0.2933(2) 0.08708(14) 0.37926(10) 0.0320(5) Uani 1 1 d . A 4
H14 H 0.3094 0.1264 0.4136 0.038 Uiso 1 1 calc R A 4
C15 C 0.32457(18) 0.10297(12) 0.30283(9) 0.0231(4) Uani 1 1 d . A 4
C16 C 0.39033(18) 0.17150(12) 0.25246(9) 0.0210(4) Uani 1 1 d . A 4
H16 H 0.4247 0.2244 0.2669 0.025 Uiso 1 1 calc R A 4
C17 C 0.13542(18) 0.11644(11) 0.16543(9) 0.0221(4) Uani 1 1 d . A 4
C18 C 0.02719(19) 0.10319(12) 0.22328(10) 0.0268(4) Uani 1 1 d . A 4
H18 H 0.0416 0.0615 0.2651 0.032 Uiso 1 1 calc R A 4
C19 C -0.0999(2) 0.14822(13) 0.22215(12) 0.0337(5) Uani 1 1 d . A 4
H19 H -0.1699 0.1366 0.2626 0.040 Uiso 1 1 calc R A 4
C20 C -0.1249(2) 0.20957(14) 0.16276(12) 0.0353(5) Uani 1 1 d . A 4
H20 H -0.2110 0.2412 0.1621 0.042 Uiso 1 1 calc R A 4
C21 C -0.0225(2) 0.22422(14) 0.10417(11) 0.0348(5) Uani 1 1 d . A 4
H21 H -0.0386 0.2657 0.0625 0.042 Uiso 1 1 calc R A 4
C22 C 0.1043(2) 0.17862(12) 0.10569(10) 0.0280(4) Uani 1 1 d . A 4
H22 H 0.1727 0.1901 0.0645 0.034 Uiso 1 1 calc R A 4
C23 C 0.48618(18) -0.02363(11) 0.17411(9) 0.0204(4) Uani 1 1 d . A 4
C24 C 0.62004(19) 0.01265(12) 0.16413(9) 0.0233(4) Uani 1 1 d . A 4
H24 H 0.6290 0.0762 0.1546 0.028 Uiso 1 1 calc R A 4
C25 C 0.7394(2) -0.03976(12) 0.16750(10) 0.0272(4) Uani 1 1 d . A 4
H25 H 0.8276 -0.0120 0.1601 0.033 Uiso 1 1 calc R A 4
C26 C 0.7302(2) -0.13277(13) 0.18169(10) 0.0296(4) Uani 1 1 d . A 4
H26 H 0.8116 -0.1694 0.1831 0.036 Uiso 1 1 calc R A 4
C27 C 0.6006(2) -0.17113(13) 0.19365(10) 0.0314(5) Uani 1 1 d . A 4
H27 H 0.5925 -0.2346 0.2045 0.038 Uiso 1 1 calc R A 4
C28 C 0.4824(2) -0.11761(12) 0.18990(10) 0.0263(4) Uani 1 1 d . A 4
H28 H 0.3947 -0.1459 0.1984 0.032 Uiso 1 1 calc R A 4
Si2 Si 0.23270(5) 0.45998(3) 0.32778(2) 0.02013(12) Uani 1 1 d . B 4
N5 N 0.32465(16) 0.55576(10) 0.35824(8) 0.0272(4) Uani 1 1 d . B 4
N6 N 0.16981(15) 0.43204(10) 0.42940(8) 0.0235(3) Uani 1 1 d . B 4
N7 N 0.13491(14) 0.35331(9) 0.32121(7) 0.0195(3) Uani 1 1 d . B 4
N8 N 0.26610(15) 0.46577(10) 0.22483(8) 0.0228(3) Uani 1 1 d . B 4
C29 C 0.4128(2) 0.62341(14) 0.33265(13) 0.0409(5) Uani 1 1 d . B 4
H29 H 0.4467 0.6397 0.2825 0.049 Uiso 1 1 calc R B 4
C30 C 0.4470(2) 0.66621(17) 0.39091(16) 0.0584(7) Uani 1 1 d . B 4
H30 H 0.5070 0.7160 0.3873 0.070 Uiso 1 1 calc R B 4
C31 C 0.3776(3) 0.62264(17) 0.45442(15) 0.0549(7) Uani 1 1 d . B 4
H31 H 0.3805 0.6366 0.5028 0.066 Uiso 1 1 calc R B 4
C32 C 0.3020(2) 0.55405(14) 0.43410(11) 0.0334(5) Uani 1 1 d . B 4
C33 C 0.2154(2) 0.48545(14) 0.47152(10) 0.0334(5) Uani 1 1 d . B 4
H33 H 0.1917 0.4784 0.5233 0.040 Uiso 1 1 calc R B 4
C34 C 0.08599(18) 0.35563(12) 0.44857(9) 0.0242(4) Uani 1 1 d . B 4
C35 C 0.0218(2) 0.32452(14) 0.51804(10) 0.0334(5) Uani 1 1 d . B 4
H35 H 0.0305 0.3560 0.5586 0.040 Uiso 1 1 calc R B 4
C36 C -0.0551(2) 0.24679(15) 0.52693(11) 0.0423(6) Uani 1 1 d . B 4
H36 H -0.1001 0.2250 0.5741 0.051 Uiso 1 1 calc R B 4
C37 C -0.0675(2) 0.20022(14) 0.46833(12) 0.0393(5) Uani 1 1 d . B 4
H37 H -0.1205 0.1468 0.4760 0.047 Uiso 1 1 calc R B 4
C38 C -0.00385(19) 0.23036(13) 0.39841(11) 0.0293(4) Uani 1 1 d . B 4
H38 H -0.0112 0.1975 0.3585 0.035 Uiso 1 1 calc R B 4
C39 C 0.07073(18) 0.30954(12) 0.38815(9) 0.0218(4) Uani 1 1 d . B 4
C40 C 0.3255(2) 0.51747(13) 0.16496(10) 0.0297(4) Uani 1 1 d . B 4
H40 H 0.3719 0.5722 0.1657 0.036 Uiso 1 1 calc R B 4
C41 C 0.3093(2) 0.47955(13) 0.10186(10) 0.0340(5) Uani 1 1 d . B 4
H41 H 0.3426 0.5033 0.0529 0.041 Uiso 1 1 calc R B 4
C42 C 0.2360(2) 0.40097(13) 0.12327(10) 0.0301(4) Uani 1 1 d . B 4
H42 H 0.2092 0.3606 0.0921 0.036 Uiso 1 1 calc R B 4
C43 C 0.20890(18) 0.39247(12) 0.20004(9) 0.0221(4) Uani 1 1 d . B 4
C44 C 0.13735(18) 0.33173(11) 0.25481(9) 0.0208(4) Uani 1 1 d . B 4
H44 H 0.0943 0.2794 0.2446 0.025 Uiso 1 1 calc R B 4
C45 C 0.06542(18) 0.53660(11) 0.31577(9) 0.0215(4) Uani 1 1 d . B 4
C46 C 0.0765(2) 0.62913(13) 0.29112(10) 0.0298(4) Uani 1 1 d . B 4
H46 H 0.1664 0.6541 0.2790 0.036 Uiso 1 1 calc R B 4
C47 C -0.0380(2) 0.68558(13) 0.28379(11) 0.0342(5) Uani 1 1 d . B 4
H47 H -0.0252 0.7478 0.2671 0.041 Uiso 1 1 calc R B 4
C48 C -0.1709(2) 0.65196(13) 0.30068(10) 0.0305(4) Uani 1 1 d . B 4
H48 H -0.2496 0.6906 0.2963 0.037 Uiso 1 1 calc R B 4
C49 C -0.1868(2) 0.56109(12) 0.32395(10) 0.0266(4) Uani 1 1 d . B 4
H49 H -0.2772 0.5366 0.3351 0.032 Uiso 1 1 calc R B 4
C50 C -0.07121(19) 0.50536(12) 0.33115(9) 0.0242(4) Uani 1 1 d . B 4
H50 H -0.0852 0.4431 0.3473 0.029 Uiso 1 1 calc R B 4
C51 C 0.40273(18) 0.38617(12) 0.33867(9) 0.0228(4) Uani 1 1 d . B 4
C52 C 0.4151(2) 0.31477(12) 0.39500(10) 0.0271(4) Uani 1 1 d . B 4
H52 H 0.3376 0.3011 0.4308 0.033 Uiso 1 1 calc R B 4
C53 C 0.5358(2) 0.26319(14) 0.40065(11) 0.0335(5) Uani 1 1 d . B 4
H53 H 0.5392 0.2155 0.4397 0.040 Uiso 1 1 calc R B 4
C54 C 0.6504(2) 0.28126(15) 0.34961(12) 0.0373(5) Uani 1 1 d . B 4
H54 H 0.7324 0.2455 0.3526 0.045 Uiso 1 1 calc R B 4
C55 C 0.6441(2) 0.35210(14) 0.29408(12) 0.0361(5) Uani 1 1 d . B 4
H55 H 0.7230 0.3660 0.2593 0.043 Uiso 1 1 calc R B 4
C56 C 0.52349(19) 0.40280(13) 0.28895(11) 0.0300(4) Uani 1 1 d . B 4
H56 H 0.5221 0.4510 0.2502 0.036 Uiso 1 1 calc R B 4
O1 O 0.77821(19) 1.02528(11) 0.40258(11) 0.0641(5) Uani 1 1 d . C 4
C57 C 0.6375(3) 1.01788(17) 0.39258(17) 0.0611(7) Uani 1 1 d . C 4
H57A H 0.6175 1.0566 0.3473 0.073 Uiso 1 1 calc R C 4
H57B H 0.5778 1.0384 0.4346 0.073 Uiso 1 1 calc R C 4
C58 C 0.6070(3) 0.92388(18) 0.38683(17) 0.0682(8) Uani 1 1 d . C 4
H58A H 0.5849 0.9176 0.3368 0.082 Uiso 1 1 calc R C 4
H58B H 0.5271 0.9026 0.4227 0.082 Uiso 1 1 calc R C 4
C59 C 0.7331(3) 0.87219(19) 0.40270(17) 0.0692(8) Uani 1 1 d . C 4
H59A H 0.7235 0.8420 0.4539 0.083 Uiso 1 1 calc R C 4
H59B H 0.7539 0.8262 0.3689 0.083 Uiso 1 1 calc R C 4
C60 C 0.8413(3) 0.9402(2) 0.3911(2) 0.0903(12) Uani 1 1 d . C 4
H60A H 0.9108 0.9242 0.4259 0.108 Uiso 1 1 calc R C 4
H60B H 0.8890 0.9432 0.3405 0.108 Uiso 1 1 calc R C 4
O2 O 0.7458(2) 0.49446(13) 0.11502(13) 0.0857(7) Uani 1 1 d . D 4
C61 C 0.8903(3) 0.49053(19) 0.11856(17) 0.0675(8) Uani 1 1 d . D 4
H61A H 0.9341 0.4480 0.0857 0.081 Uiso 1 1 calc R D 4
H61B H 0.9089 0.4683 0.1693 0.081 Uiso 1 1 calc R D 4
C62 C 0.9492(3) 0.5786(2) 0.0967(2) 0.0902(11) Uani 1 1 d . D 4
H62A H 1.0104 0.5801 0.0497 0.108 Uiso 1 1 calc R D 4
H62B H 1.0039 0.5953 0.1347 0.108 Uiso 1 1 calc R D 4
C63 C 0.8270(3) 0.64186(16) 0.08807(14) 0.0562(7) Uani 1 1 d . D 4
H63A H 0.8296 0.6915 0.1183 0.067 Uiso 1 1 calc R D 4
H63B H 0.8255 0.6678 0.0361 0.067 Uiso 1 1 calc R D 4
C64 C 0.7048(3) 0.58401(18) 0.11407(16) 0.0596(7) Uani 1 1 d . D 4
H64A H 0.6659 0.5955 0.1640 0.072 Uiso 1 1 calc R D 4
H64B H 0.6321 0.5980 0.0809 0.072 Uiso 1 1 calc R D 4

loop_
_atom_site_aniso_label
_atom_site_aniso_U_11
_atom_site_aniso_U_22
_atom_site_aniso_U_33
_atom_site_aniso_U_23
_atom_site_aniso_U_13
_atom_site_aniso_U_12
Si1 0.0191(3) 0.0186(3) 0.0195(2) -0.00458(18) -0.00183(19) -0.0013(2)
N1 0.0192(8) 0.0228(8) 0.0319(8) -0.0077(6) -0.0042(6) 0.0008(6)
N2 0.0200(8) 0.0215(8) 0.0192(7) -0.0056(6) -0.0032(6) 0.0031(6)
N3 0.0168(8) 0.0178(7) 0.0189(7) -0.0035(6) -0.0035(6) 0.0018(6)
N4 0.0213(8) 0.0232(8) 0.0230(8) -0.0018(6) -0.0008(6) -0.0006(6)
C1 0.0270(11) 0.0283(11) 0.0462(12) -0.0094(9) 0.0022(9) -0.0089(9)
C2 0.0325(13) 0.0378(12) 0.0609(15) -0.0232(11) -0.0035(11) -0.0119(10)
C3 0.0344(12) 0.0416(13) 0.0427(12) -0.0231(10) -0.0062(9) -0.0044(10)
C4 0.0244(10) 0.0290(10) 0.0299(10) -0.0135(8) -0.0063(8) 0.0046(8)
C5 0.0248(10) 0.0291(10) 0.0216(9) -0.0087(7) -0.0041(7) 0.0034(8)
C6 0.0196(10) 0.0191(9) 0.0228(9) -0.0025(7) -0.0035(7) 0.0029(7)
C7 0.0316(11) 0.0302(11) 0.0207(9) -0.0012(7) -0.0040(8) 0.0036(9)
C8 0.0340(12) 0.0292(11) 0.0269(10) 0.0084(8) 0.0000(8) -0.0026(9)
C9 0.0293(11) 0.0239(10) 0.0347(11) 0.0045(8) -0.0057(8) -0.0035(8)
C10 0.0232(10) 0.0215(9) 0.0254(9) -0.0041(7) -0.0073(7) 0.0020(8)
C11 0.0176(9) 0.0177(9) 0.0206(8) -0.0012(7) -0.0030(7) 0.0030(7)
C12 0.0310(12) 0.0301(11) 0.0306(10) 0.0028(8) 0.0005(8) -0.0057(9)
C13 0.0413(13) 0.0473(13) 0.0228(10) 0.0054(9) 0.0026(9) -0.0032(10)
C14 0.0335(12) 0.0419(12) 0.0202(9) -0.0046(8) -0.0010(8) -0.0016(9)
C15 0.0206(10) 0.0264(10) 0.0229(9) -0.0052(7) -0.0034(7) 0.0019(8)
C16 0.0203(10) 0.0221(9) 0.0218(9) -0.0057(7) -0.0051(7) 0.0027(7)
C17 0.0209(10) 0.0215(9) 0.0270(9) -0.0112(7) -0.0054(7) -0.0034(7)
C18 0.0231(10) 0.0263(10) 0.0322(10) -0.0081(8) -0.0031(8) -0.0032(8)
C19 0.0211(11) 0.0366(12) 0.0457(12) -0.0180(10) 0.0007(9) -0.0029(9)
C20 0.0201(11) 0.0387(12) 0.0523(13) -0.0205(10) -0.0116(9) 0.0087(9)
C21 0.0314(12) 0.0351(12) 0.0418(12) -0.0118(9) -0.0153(9) 0.0090(9)
C22 0.0260(11) 0.0313(11) 0.0284(10) -0.0086(8) -0.0058(8) 0.0034(8)
C23 0.0246(10) 0.0207(9) 0.0168(8) -0.0049(7) -0.0033(7) 0.0008(7)
C24 0.0261(10) 0.0194(9) 0.0250(9) -0.0042(7) -0.0038(7) -0.0001(8)
C25 0.0224(10) 0.0309(11) 0.0295(10) -0.0062(8) -0.0060(8) 0.0007(8)
C26 0.0283(11) 0.0286(11) 0.0336(10) -0.0065(8) -0.0098(8) 0.0096(9)
C27 0.0387(12) 0.0207(10) 0.0357(11) -0.0022(8) -0.0107(9) 0.0022(9)
C28 0.0260(11) 0.0229(10) 0.0304(10) -0.0019(8) -0.0059(8) -0.0014(8)
Si2 0.0206(3) 0.0205(3) 0.0203(2) -0.00606(19) -0.00220(19) -0.0018(2)
N5 0.0225(9) 0.0246(8) 0.0371(9) -0.0126(7) -0.0042(7) -0.0002(7)
N6 0.0236(9) 0.0268(8) 0.0213(7) -0.0074(6) -0.0046(6) 0.0056(7)
N7 0.0179(8) 0.0193(8) 0.0211(7) -0.0024(6) -0.0024(6) 0.0014(6)
N8 0.0218(8) 0.0234(8) 0.0228(7) -0.0032(6) -0.0001(6) -0.0006(6)
C29 0.0295(12) 0.0335(12) 0.0623(14) -0.0214(10) 0.0021(10) -0.0081(10)
C30 0.0357(14) 0.0541(16) 0.093(2) -0.0442(15) 0.0010(13) -0.0162(12)
C31 0.0422(15) 0.0643(17) 0.0698(17) -0.0469(14) -0.0112(13) -0.0060(13)
C32 0.0294(11) 0.0375(12) 0.0387(11) -0.0213(9) -0.0088(9) 0.0037(9)
C33 0.0327(12) 0.0465(13) 0.0250(10) -0.0180(9) -0.0074(8) 0.0119(10)
C34 0.0198(10) 0.0277(10) 0.0237(9) 0.0011(7) -0.0031(7) 0.0068(8)
C35 0.0320(12) 0.0420(12) 0.0234(10) 0.0013(8) 0.0000(8) 0.0096(10)
C36 0.0361(13) 0.0511(14) 0.0317(11) 0.0159(10) 0.0044(9) 0.0048(11)
C37 0.0314(12) 0.0363(12) 0.0446(13) 0.0146(10) -0.0025(9) -0.0036(10)
C38 0.0234(11) 0.0271(10) 0.0358(11) 0.0037(8) -0.0060(8) 0.0001(8)
C39 0.0168(9) 0.0244(10) 0.0225(9) 0.0014(7) -0.0013(7) 0.0038(7)
C40 0.0300(11) 0.0265(10) 0.0301(10) 0.0013(8) 0.0025(8) -0.0023(8)
C41 0.0425(13) 0.0353(12) 0.0205(9) 0.0023(8) 0.0036(8) 0.0060(10)
C42 0.0390(12) 0.0303(11) 0.0217(9) -0.0064(8) -0.0053(8) 0.0080(9)
C43 0.0230(10) 0.0216(9) 0.0231(9) -0.0068(7) -0.0055(7) 0.0031(8)
C44 0.0197(10) 0.0204(9) 0.0239(9) -0.0056(7) -0.0064(7) 0.0015(7)
C45 0.0245(10) 0.0228(9) 0.0180(8) -0.0051(7) -0.0025(7) 0.0001(8)
C46 0.0264(11) 0.0290(11) 0.0321(10) 0.0022(8) -0.0015(8) -0.0034(9)
C47 0.0404(13) 0.0226(10) 0.0375(11) 0.0054(8) -0.0065(9) 0.0019(9)
C48 0.0326(12) 0.0303(11) 0.0291(10) -0.0024(8) -0.0100(8) 0.0107(9)
C49 0.0225(10) 0.0301(11) 0.0278(9) -0.0040(8) -0.0056(8) 0.0006(8)
C50 0.0269(11) 0.0204(9) 0.0258(9) -0.0028(7) -0.0046(8) -0.0005(8)
C51 0.0213(10) 0.0244(9) 0.0262(9) -0.0139(7) -0.0059(7) -0.0001(8)
C52 0.0246(11) 0.0310(11) 0.0290(10) -0.0126(8) -0.0077(8) 0.0022(8)
C53 0.0330(12) 0.0345(11) 0.0384(11) -0.0156(9) -0.0173(9) 0.0109(9)
C54 0.0241(11) 0.0453(13) 0.0505(13) -0.0270(11) -0.0174(10) 0.0124(10)
C55 0.0202(11) 0.0452(13) 0.0470(12) -0.0228(10) -0.0029(9) 0.0000(9)
C56 0.0257(11) 0.0320(11) 0.0346(10) -0.0126(8) -0.0031(8) -0.0039(9)
O1 0.0548(12) 0.0487(11) 0.0920(14) -0.0017(10) -0.0277(10) -0.0080(9)
C57 0.0438(16) 0.0479(16) 0.091(2) -0.0085(14) -0.0093(14) 0.0072(12)
C58 0.065(2) 0.0554(17) 0.088(2) -0.0151(15) -0.0210(16) -0.0029(15)
C59 0.079(2) 0.0529(17) 0.080(2) -0.0202(15) -0.0182(17) 0.0115(16)
C60 0.0377(17) 0.065(2) 0.147(3) 0.039(2) 0.0149(18) 0.0174(15)
O2 0.0680(15) 0.0511(12) 0.145(2) -0.0187(12) -0.0339(13) -0.0057(10)
C61 0.0528(19) 0.0643(19) 0.085(2) -0.0067(15) -0.0112(15) 0.0131(15)
C62 0.058(2) 0.062(2) 0.148(3) -0.021(2) 0.006(2) 0.0013(16)
C63 0.0721(19) 0.0438(14) 0.0506(15) -0.0023(11) -0.0037(13) 0.0016(13)
C64 0.0478(16) 0.0572(17) 0.0770(19) -0.0150(14) -0.0133(14) 0.0017(13)

loop_
_atom_type_symbol
_atom_type_description
_atom_type_scat_dispersion_real
_atom_type_scat_dispersion_imag
_atom_type_scat_source
C C 0.0033 0.0016 'International Tables Vol C Tables 4.2.6.8 and 6.1.1.4'
H H 0.0000 0.0000 'International Tables Vol C Tables 4.2.6.8 and 6.1.1.4'
N N 0.0061 0.0033 'International Tables Vol C Tables 4.2.6.8 and 6.1.1.4'
O O 0.0106 0.0060 'International Tables Vol C Tables 4.2.6.8 and 6.1.1.4'
Si Si 0.0817 0.0704 'International Tables Vol C Tables 4.2.6.8 and 6.1.1.4'

loop_
_geom_angle_atom_site_label_1
_geom_angle_atom_site_label_2
_geom_angle_atom_site_label_3
_geom_angle
N4 Si1 N1 110.29(7)
N4 Si1 N2 165.73(7)
N1 Si1 N2 83.83(6)
N4 Si1 N3 83.81(6)
N1 Si1 N3 165.45(7)
N2 Si1 N3 82.24(6)
N4 Si1 C23 88.07(7)
N1 Si1 C23 91.14(7)
N2 Si1 C23 89.67(6)
N3 Si1 C23 92.97(7)
N4 Si1 C17 90.55(7)
N1 Si1 C17 87.42(7)
N2 Si1 C17 92.17(7)
N3 Si1 C17 88.92(7)
C23 Si1 C17 177.53(8)
C1 N1 C4 106.78(15)
C1 N1 Si1 141.11(14)
C4 N1 Si1 111.64(12)
C5 N2 C6 129.17(15)
C5 N2 Si1 114.95(12)
C6 N2 Si1 115.84(11)
C16 N3 C11 129.26(15)
C16 N3 Si1 114.95(12)
C11 N3 Si1 115.77(11)
C12 N4 C15 106.56(15)
C12 N4 Si1 141.93(13)
C15 N4 Si1 111.43(11)
N1 C1 C2 110.10(18)
N1 C1 H1 125.0
C2 C1 H1 125.0
C3 C2 C1 107.50(18)
C3 C2 H2 126.2
C1 C2 H2 126.2
C2 C3 C4 106.25(18)
C2 C3 H3 126.9
C4 C3 H3 126.9
N1 C4 C3 109.37(17)
N1 C4 C5 115.15(15)
C3 C4 C5 135.36(18)
N2 C5 C4 114.37(16)
N2 C5 H5 122.8
C4 C5 H5 122.8
C7 C6 N2 126.98(16)
C7 C6 C11 120.02(16)
N2 C6 C11 112.99(14)
C8 C7 C6 119.14(17)
C8 C7 H7 120.4
C6 C7 H7 120.4
C7 C8 C9 121.03(17)
C7 C8 H8 119.5
C9 C8 H8 119.5
C10 C9 C8 120.33(17)
C10 C9 H9 119.8
C8 C9 H9 119.8
C9 C10 C11 119.35(17)
C9 C10 H10 120.3
C11 C10 H10 120.3
C10 C11 N3 126.83(15)
C10 C11 C6 120.10(15)
N3 C11 C6 113.01(15)
N4 C12 C13 110.61(18)
N4 C12 H12 124.7
C13 C12 H12 124.7
C14 C13 C12 107.34(17)
C14 C13 H13 126.3
C12 C13 H13 126.3
C13 C14 C15 106.46(17)
C13 C14 H14 126.8
C15 C14 H14 126.8
N4 C15 C14 109.02(16)
N4 C15 C16 115.22(15)
C14 C15 C16 135.69(17)
N3 C16 C15 114.14(16)
N3 C16 H16 122.9
C15 C16 H16 122.9
C22 C17 C18 114.40(17)
C22 C17 Si1 123.93(13)
C18 C17 Si1 121.64(14)
C19 C18 C17 123.11(18)
C19 C18 H18 118.4
C17 C18 H18 118.4
C20 C19 C18 120.35(19)
C20 C19 H19 119.8
C18 C19 H19 119.8
C19 C20 C21 118.76(19)
C19 C20 H20 120.6
C21 C20 H20 120.6
C20 C21 C22 120.47(19)
C20 C21 H21 119.8
C22 C21 H21 119.8
C21 C22 C17 122.89(18)
C21 C22 H22 118.6
C17 C22 H22 118.6
C28 C23 C24 114.58(16)
C28 C23 Si1 120.89(14)
C24 C23 Si1 124.52(13)
C25 C24 C23 123.18(16)
C25 C24 H24 118.4
C23 C24 H24 118.4
C24 C25 C26 119.97(18)
C24 C25 H25 120.0
C26 C25 H25 120.0
C27 C26 C25 118.78(18)
C27 C26 H26 120.6
C25 C26 H26 120.6
C26 C27 C28 120.41(17)
C26 C27 H27 119.8
C28 C27 H27 119.8
C27 C28 C23 123.05(18)
C27 C28 H28 118.5
C23 C28 H28 118.5
N8 Si2 N5 109.23(7)
N8 Si2 N6 166.37(7)
N5 Si2 N6 84.31(7)
N8 Si2 N7 84.02(6)
N5 Si2 N7 166.46(7)
N6 Si2 N7 82.54(6)
N8 Si2 C51 90.60(7)
N5 Si2 C51 88.01(7)
N6 Si2 C51 91.46(7)
N7 Si2 C51 89.13(7)
N8 Si2 C45 88.87(7)
N5 Si2 C45 90.86(7)
N6 Si2 C45 89.38(7)
N7 Si2 C45 92.19(7)
C51 Si2 C45 178.52(8)
C29 N5 C32 106.85(16)
C29 N5 Si2 142.00(15)
C32 N5 Si2 110.99(12)
C33 N6 C34 129.53(16)
C33 N6 Si2 114.62(14)
C34 N6 Si2 115.80(11)
C44 N7 C39 129.50(15)
C44 N7 Si2 114.94(12)
C39 N7 Si2 115.56(11)
C40 N8 C43 106.69(15)
C40 N8 Si2 141.86(13)
C43 N8 Si2 111.44(11)
N5 C29 C30 110.0(2)
N5 C29 H29 125.0
C30 C29 H29 125.0
C31 C30 C29 107.2(2)
C31 C30 H30 126.4
C29 C30 H30 126.4
C30 C31 C32 107.0(2)
C30 C31 H31 126.5
C32 C31 H31 126.5
N5 C32 C31 109.0(2)
N5 C32 C33 115.50(16)
C31 C32 C33 135.5(2)
N6 C33 C32 114.55(17)
N6 C33 H33 122.7
C32 C33 H33 122.7
C35 C34 N6 126.58(17)
C35 C34 C39 120.49(18)
N6 C34 C39 112.93(15)
C36 C35 C34 118.59(19)
C36 C35 H35 120.7
C34 C35 H35 120.7
C37 C36 C35 121.13(18)
C37 C36 H36 119.4
C35 C36 H36 119.4
C36 C37 C38 121.0(2)
C36 C37 H37 119.5
C38 C37 H37 119.5
C39 C38 C37 118.57(19)
C39 C38 H38 120.7
C37 C38 H38 120.7
C38 C39 N7 126.83(16)
C38 C39 C34 120.12(16)
N7 C39 C34 113.04(15)
N8 C40 C41 110.47(17)
N8 C40 H40 124.8
C41 C40 H40 124.8
C42 C41 C40 107.50(16)
C42 C41 H41 126.3
C40 C41 H41 126.3
C41 C42 C43 106.58(17)
C41 C42 H42 126.7
C43 C42 H42 126.7
N8 C43 C44 115.32(15)
N8 C43 C42 108.76(16)
C44 C43 C42 135.88(17)
N7 C44 C43 114.24(15)
N7 C44 H44 122.9
C43 C44 H44 122.9
C50 C45 C46 114.60(16)
C50 C45 Si2 124.39(13)
C46 C45 Si2 121.02(14)
C47 C46 C45 122.83(18)
C47 C46 H46 118.6
C45 C46 H46 118.6
C48 C47 C46 120.53(18)
C48 C47 H47 119.7
C46 C47 H47 119.7
C49 C48 C47 118.63(18)
C49 C48 H48 120.7
C47 C48 H48 120.7
C48 C49 C50 120.23(18)
C48 C49 H49 119.9
C50 C49 H49 119.9
C49 C50 C45 123.17(17)
C49 C50 H50 118.4
C45 C50 H50 118.4
C52 C51 C56 114.59(17)
C52 C51 Si2 124.32(14)
C56 C51 Si2 121.10(14)
C53 C52 C51 122.99(18)
C53 C52 H52 118.5
C51 C52 H52 118.5
C54 C53 C52 120.1(2)
C54 C53 H53 120.0
C52 C53 H53 120.0
C53 C54 C55 119.03(19)
C53 C54 H54 120.5
C55 C54 H54 120.5
C54 C55 C56 120.37(19)
C54 C55 H55 119.8
C56 C55 H55 119.8
C55 C56 C51 122.94(19)
C55 C56 H56 118.5
C51 C56 H56 118.5
C57 O1 C60 106.0(2)
O1 C57 C58 109.7(2)
O1 C57 H57A 109.7
C58 C57 H57A 109.7
O1 C57 H57B 109.7
C58 C57 H57B 109.7
H57A C57 H57B 108.2
C57 C58 C59 105.7(2)
C57 C58 H58A 110.6
C59 C58 H58A 110.6
C57 C58 H58B 110.6
C59 C58 H58B 110.6
H58A C58 H58B 108.7
C60 C59 C58 103.8(2)
C60 C59 H59A 111.0
C58 C59 H59A 111.0
C60 C59 H59B 111.0
C58 C59 H59B 111.0
H59A C59 H59B 109.0
O1 C60 C59 108.6(2)
O1 C60 H60A 110.0
C59 C60 H60A 110.0
O1 C60 H60B 110.0
C59 C60 H60B 110.0
H60A C60 H60B 108.4
C64 O2 C61 107.2(2)
O2 C61 C62 110.2(2)
O2 C61 H61A 109.6
C62 C61 H61A 109.6
O2 C61 H61B 109.6
C62 C61 H61B 109.6
H61A C61 H61B 108.1
C61 C62 C63 105.3(2)
C61 C62 H62A 110.7
C63 C62 H62A 110.7
C61 C62 H62B 110.7
C63 C62 H62B 110.7
H62A C62 H62B 108.8
C64 C63 C62 104.0(2)
C64 C63 H63A 111.0
C62 C63 H63A 111.0
C64 C63 H63B 111.0
C62 C63 H63B 111.0
H63A C63 H63B 109.0
O2 C64 C63 108.9(2)
O2 C64 H64A 109.9
C63 C64 H64A 109.9
O2 C64 H64B 109.9
C63 C64 H64B 109.9
H64A C64 H64B 108.3

loop_
_geom_bond_atom_site_label_1
_geom_bond_atom_site_label_2
_geom_bond_distance
Si1 N4 1.8898(14)
Si1 N1 1.8920(15)
Si1 N2 1.9062(14)
Si1 N3 1.9083(14)
Si1 C23 1.9769(18)
Si1 C17 1.9825(18)
N1 C1 1.342(2)
N1 C4 1.392(2)
N2 C5 1.310(2)
N2 C6 1.402(2)
N3 C16 1.310(2)
N3 C11 1.403(2)
N4 C12 1.342(2)
N4 C15 1.395(2)
C1 C2 1.398(3)
C1 H1 0.9500
C2 C3 1.383(3)
C2 H2 0.9500
C3 C4 1.397(3)
C3 H3 0.9500
C4 C5 1.404(3)
C5 H5 0.9500
C6 C7 1.389(2)
C6 C11 1.411(2)
C7 C8 1.382(3)
C7 H7 0.9500
C8 C9 1.391(3)
C8 H8 0.9500
C9 C10 1.385(2)
C9 H9 0.9500
C10 C11 1.388(2)
C10 H10 0.9500
C12 C13 1.391(3)
C12 H12 0.9500
C13 C14 1.383(3)
C13 H13 0.9500
C14 C15 1.400(2)
C14 H14 0.9500
C15 C16 1.406(2)
C16 H16 0.9500
C17 C22 1.405(2)
C17 C18 1.406(2)
C18 C19 1.391(3)
C18 H18 0.9500
C19 C20 1.377(3)
C19 H19 0.9500
C20 C21 1.380(3)
C20 H20 0.9500
C21 C22 1.392(3)
C21 H21 0.9500
C22 H22 0.9500
C23 C28 1.401(2)
C23 C24 1.406(2)
C24 C25 1.385(2)
C24 H24 0.9500
C25 C26 1.387(3)
C25 H25 0.9500
C26 C27 1.380(3)
C26 H26 0.9500
C27 C28 1.385(3)
C27 H27 0.9500
C28 H28 0.9500
Si2 N8 1.8838(14)
Si2 N5 1.8919(15)
Si2 N6 1.9016(15)
Si2 N7 1.9070(15)
Si2 C51 1.9767(18)
Si2 C45 1.9798(18)
N5 C29 1.346(2)
N5 C32 1.391(2)
N6 C33 1.307(2)
N6 C34 1.406(2)
N7 C44 1.308(2)
N7 C39 1.407(2)
N8 C40 1.345(2)
N8 C43 1.397(2)
C29 C30 1.400(3)
C29 H29 0.9500
C30 C31 1.377(4)
C30 H30 0.9500
C31 C32 1.395(3)
C31 H31 0.9500
C32 C33 1.403(3)
C33 H33 0.9500
C34 C35 1.388(2)
C34 C39 1.412(2)
C35 C36 1.383(3)
C35 H35 0.9500
C36 C37 1.382(3)
C36 H36 0.9500
C37 C38 1.390(3)
C37 H37 0.9500
C38 C39 1.388(2)
C38 H38 0.9500
C40 C41 1.389(3)
C40 H40 0.9500
C41 C42 1.382(3)
C41 H41 0.9500
C42 C43 1.402(2)
C42 H42 0.9500
C43 C44 1.402(2)
C44 H44 0.9500
C45 C50 1.404(2)
C45 C46 1.405(2)
C46 C47 1.387(3)
C46 H46 0.9500
C47 C48 1.385(3)
C47 H47 0.9500
C48 C49 1.380(3)
C48 H48 0.9500
C49 C50 1.389(3)
C49 H49 0.9500
C50 H50 0.9500
C51 C52 1.405(3)
C51 C56 1.408(3)
C52 C53 1.392(3)
C52 H52 0.9500
C53 C54 1.380(3)
C53 H53 0.9500
C54 C55 1.382(3)
C54 H54 0.9500
C55 C56 1.383(3)
C55 H55 0.9500
C56 H56 0.9500
O1 C57 1.411(3)
O1 C60 1.428(3)
C57 C58 1.467(3)
C57 H57A 0.9900
C57 H57B 0.9900
C58 C59 1.470(4)
C58 H58A 0.9900
C58 H58B 0.9900
C59 C60 1.462(4)
C59 H59A 0.9900
C59 H59B 0.9900
C60 H60A 0.9900
C60 H60B 0.9900
O2 C64 1.387(3)
O2 C61 1.412(3)
C61 C62 1.443(4)
C61 H61A 0.9900
C61 H61B 0.9900
C62 C63 1.508(4)
C62 H62A 0.9900
C62 H62B 0.9900
C63 C64 1.485(3)
C63 H63A 0.9900
C63 H63B 0.9900
C64 H64A 0.9900
C64 H64B 0.9900

loop_
_geom_torsion_atom_site_label_1
_geom_torsion_atom_site_label_2
_geom_torsion_atom_site_label_3
_geom_torsion_atom_site_label_4
_geom_torsion
N4 Si1 N1 C1 9.8(2)
N2 Si1 N1 C1 -172.3(2)
N3 Si1 N1 C1 -155.4(2)
C23 Si1 N1 C1 98.2(2)
C17 Si1 N1 C1 -79.8(2)
N4 Si1 N1 C4 -179.59(11)
N2 Si1 N1 C4 -1.68(12)
N3 Si1 N1 C4 15.2(3)
C23 Si1 N1 C4 -91.23(12)
C17 Si1 N1 C4 90.78(13)
N4 Si1 N2 C5 172.7(2)
N1 Si1 N2 C5 0.67(13)
N3 Si1 N2 C5 -175.10(13)
C23 Si1 N2 C5 91.85(13)
C17 Si1 N2 C5 -86.49(13)
N4 Si1 N2 C6 -9.2(3)
N1 Si1 N2 C6 178.80(12)
N3 Si1 N2 C6 3.02(12)
C23 Si1 N2 C6 -90.02(13)
C17 Si1 N2 C6 91.63(12)
N4 Si1 N3 C16 -5.51(12)
N1 Si1 N3 C16 160.6(2)
N2 Si1 N3 C16 177.50(13)
C23 Si1 N3 C16 -93.24(13)
C17 Si1 N3 C16 85.17(13)
N4 Si1 N3 C11 175.87(12)
N1 Si1 N3 C11 -18.1(3)
N2 Si1 N3 C11 -1.12(12)
C23 Si1 N3 C11 88.14(12)
C17 Si1 N3 C11 -93.46(12)
N1 Si1 N4 C12 5.8(2)
N2 Si1 N4 C12 -165.7(2)
N3 Si1 N4 C12 -177.9(2)
C23 Si1 N4 C12 -84.7(2)
C17 Si1 N4 C12 93.2(2)
N1 Si1 N4 C15 -170.35(11)
N2 Si1 N4 C15 18.1(3)
N3 Si1 N4 C15 5.95(12)
C23 Si1 N4 C15 99.15(12)
C17 Si1 N4 C15 -82.90(12)
C4 N1 C1 C2 0.5(2)
Si1 N1 C1 C2 171.38(16)
N1 C1 C2 C3 -0.5(2)
C1 C2 C3 C4 0.3(2)
C1 N1 C4 C3 -0.3(2)
Si1 N1 C4 C3 -174.15(13)
C1 N1 C4 C5 176.28(16)
Si1 N1 C4 C5 2.4(2)
C2 C3 C4 N1 0.0(2)
C2 C3 C4 C5 -175.6(2)
C6 N2 C5 C4 -177.31(16)
Si1 N2 C5 C4 0.5(2)
N1 C4 C5 N2 -2.0(2)
C3 C4 C5 N2 173.5(2)
C5 N2 C6 C7 -7.6(3)
Si1 N2 C6 C7 174.55(15)
C5 N2 C6 C11 173.49(17)
Si1 N2 C6 C11 -4.32(19)
N2 C6 C7 C8 -179.28(17)
C11 C6 C7 C8 -0.5(3)
C6 C7 C8 C9 -0.6(3)
C7 C8 C9 C10 0.4(3)
C8 C9 C10 C11 0.9(3)
C9 C10 C11 N3 175.06(16)
C9 C10 C11 C6 -2.0(3)
C16 N3 C11 C10 3.4(3)
Si1 N3 C11 C10 -178.18(14)
C16 N3 C11 C6 -179.32(16)
Si1 N3 C11 C6 -0.92(18)
C7 C6 C11 C10 1.8(3)
N2 C6 C11 C10 -179.24(15)
C7 C6 C11 N3 -175.66(15)
N2 C6 C11 N3 3.3(2)
C15 N4 C12 C13 0.6(2)
Si1 N4 C12 C13 -175.66(16)
N4 C12 C13 C14 -0.2(2)
C12 C13 C14 C15 -0.2(2)
C12 N4 C15 C14 -0.7(2)
Si1 N4 C15 C14 176.79(12)
C12 N4 C15 C16 176.74(16)
Si1 N4 C15 C16 -5.74(19)
C13 C14 C15 N4 0.6(2)
C13 C14 C15 C16 -176.1(2)
C11 N3 C16 C15 -177.95(15)
Si1 N3 C16 C15 3.64(19)
N4 C15 C16 N3 1.4(2)
C14 C15 C16 N3 178.0(2)
N4 Si1 C17 C22 158.36(15)
N1 Si1 C17 C22 -91.35(15)
N2 Si1 C17 C22 -7.63(15)
N3 Si1 C17 C22 74.56(15)
N4 Si1 C17 C18 -23.84(15)
N1 Si1 C17 C18 86.44(14)
N2 Si1 C17 C18 170.17(14)
N3 Si1 C17 C18 -107.64(14)
C22 C17 C18 C19 -0.5(3)
Si1 C17 C18 C19 -178.54(14)
C17 C18 C19 C20 -0.4(3)
C18 C19 C20 C21 1.1(3)
C19 C20 C21 C22 -0.9(3)
C20 C21 C22 C17 -0.1(3)
C18 C17 C22 C21 0.8(3)
Si1 C17 C22 C21 178.69(14)
N4 Si1 C23 C28 75.63(14)
N1 Si1 C23 C28 -34.64(14)
N2 Si1 C23 C28 -118.46(14)
N3 Si1 C23 C28 159.33(14)
N4 Si1 C23 C24 -103.41(14)
N1 Si1 C23 C24 146.32(14)
N2 Si1 C23 C24 62.49(14)
N3 Si1 C23 C24 -19.72(14)
C28 C23 C24 C25 1.7(2)
Si1 C23 C24 C25 -179.21(13)
C23 C24 C25 C26 -0.3(3)
C24 C25 C26 C27 -1.3(3)
C25 C26 C27 C28 1.4(3)
C26 C27 C28 C23 0.1(3)
C24 C23 C28 C27 -1.6(3)
Si1 C23 C28 C27 179.32(14)
N8 Si2 N5 C29 -5.8(2)
N6 Si2 N5 C29 175.8(2)
N7 Si2 N5 C29 162.0(3)
C51 Si2 N5 C29 84.1(2)
C45 Si2 N5 C29 -94.9(2)
N8 Si2 N5 C32 179.76(12)
N6 Si2 N5 C32 1.36(13)
N7 Si2 N5 C32 -12.4(4)
C51 Si2 N5 C32 -90.30(13)
C45 Si2 N5 C32 90.65(13)
N8 Si2 N6 C33 -174.5(3)
N5 Si2 N6 C33 -0.94(13)
N7 Si2 N6 C33 175.84(14)
C51 Si2 N6 C33 86.91(14)
C45 Si2 N6 C33 -91.87(14)
N8 Si2 N6 C34 7.8(4)
N5 Si2 N6 C34 -178.68(13)
N7 Si2 N6 C34 -1.90(12)
C51 Si2 N6 C34 -90.83(13)
C45 Si2 N6 C34 90.39(13)
N8 Si2 N7 C44 1.79(12)
N5 Si2 N7 C44 -166.7(3)
N6 Si2 N7 C44 179.51(13)
C51 Si2 N7 C44 -88.91(13)
C45 Si2 N7 C44 90.42(13)
N8 Si2 N7 C39 -178.11(12)
N5 Si2 N7 C39 13.4(3)
N6 Si2 N7 C39 -0.39(12)
C51 Si2 N7 C39 91.19(12)
C45 Si2 N7 C39 -89.48(12)
N5 Si2 N8 C40 -5.8(2)
N6 Si2 N8 C40 167.5(3)
N7 Si2 N8 C40 177.1(2)
C51 Si2 N8 C40 -93.9(2)
C45 Si2 N8 C40 84.8(2)
N5 Si2 N8 C43 175.55(11)
N6 Si2 N8 C43 -11.2(4)
N7 Si2 N8 C43 -1.61(12)
C51 Si2 N8 C43 87.45(12)
C45 Si2 N8 C43 -93.93(12)
C32 N5 C29 C30 -0.4(2)
Si2 N5 C29 C30 -174.96(17)
N5 C29 C30 C31 0.3(3)
C29 C30 C31 C32 0.0(3)
C29 N5 C32 C31 0.4(2)
Si2 N5 C32 C31 176.81(15)
C29 N5 C32 C33 -178.02(18)
Si2 N5 C32 C33 -1.6(2)
C30 C31 C32 N5 -0.2(3)
C30 C31 C32 C33 177.7(2)
C34 N6 C33 C32 177.64(17)
Si2 N6 C33 C32 0.3(2)
N5 C32 C33 N6 0.9(3)
C31 C32 C33 N6 -177.0(2)
C33 N6 C34 C35 6.4(3)
Si2 N6 C34 C35 -176.30(15)
C33 N6 C34 C39 -173.56(17)
Si2 N6 C34 C39 3.78(19)
N6 C34 C35 C36 -178.79(18)
C39 C34 C35 C36 1.1(3)
C34 C35 C36 C37 0.5(3)
C35 C36 C37 C38 -0.4(3)
C36 C37 C38 C39 -1.2(3)
C37 C38 C39 N7 -175.92(17)
C37 C38 C39 C34 2.8(3)
C44 N7 C39 C38 1.5(3)
Si2 N7 C39 C38 -178.64(15)
C44 N7 C39 C34 -177.34(16)
Si2 N7 C39 C34 2.54(19)
C35 C34 C39 C38 -2.8(3)
N6 C34 C39 C38 177.12(16)
C35 C34 C39 N7 176.09(16)
N6 C34 C39 N7 -4.0(2)
C43 N8 C40 C41 -0.4(2)
Si2 N8 C40 C41 -179.14(16)
N8 C40 C41 C42 0.3(2)
C40 C41 C42 C43 -0.1(2)
C40 N8 C43 C44 -177.88(15)
Si2 N8 C43 C44 1.28(19)
C40 N8 C43 C42 0.3(2)
Si2 N8 C43 C42 179.48(12)
C41 C42 C43 N8 -0.1(2)
C41 C42 C43 C44 177.5(2)
C39 N7 C44 C43 178.38(16)
Si2 N7 C44 C43 -1.50(19)
N8 C43 C44 N7 0.1(2)
C42 C43 C44 N7 -177.42(19)
N8 Si2 C45 C50 106.46(15)
N5 Si2 C45 C50 -144.32(15)
N6 Si2 C45 C50 -60.02(15)
N7 Si2 C45 C50 22.49(15)
N8 Si2 C45 C46 -74.21(15)
N5 Si2 C45 C46 35.01(15)
N6 Si2 C45 C46 119.30(15)
N7 Si2 C45 C46 -158.19(14)
C50 C45 C46 C47 1.1(3)
Si2 C45 C46 C47 -178.27(14)
C45 C46 C47 C48 -0.2(3)
C46 C47 C48 C49 -0.9(3)
C47 C48 C49 C50 0.9(3)
C48 C49 C50 C45 0.0(3)
C46 C45 C50 C49 -1.0(2)
Si2 C45 C50 C49 178.35(13)
N8 Si2 C51 C52 -142.72(15)
N5 Si2 C51 C52 108.06(15)
N6 Si2 C51 C52 23.80(15)
N7 Si2 C51 C52 -58.71(15)
N8 Si2 C51 C56 37.66(15)
N5 Si2 C51 C56 -71.57(14)
N6 Si2 C51 C56 -155.82(14)
N7 Si2 C51 C56 121.67(14)
C56 C51 C52 C53 -1.3(3)
Si2 C51 C52 C53 179.10(14)
C51 C52 C53 C54 0.1(3)
C52 C53 C54 C55 1.3(3)
C53 C54 C55 C56 -1.4(3)
C54 C55 C56 C51 0.1(3)
C52 C51 C56 C55 1.1(3)
Si2 C51 C56 C55 -179.20(14)
C60 O1 C57 C58 9.3(3)
O1 C57 C58 C59 6.6(3)
C57 C58 C59 C60 -19.2(3)
C57 O1 C60 C59 -22.0(3)
C58 C59 C60 O1 25.8(4)
C64 O2 C61 C62 -18.2(4)
O2 C61 C62 C63 7.0(4)
C61 C62 C63 C64 5.9(3)
C61 O2 C64 C63 21.9(3)
C62 C63 C64 O2 -17.2(3)
